data_7104401
loop_
_publ_author_name
'Dumitru, Florina'
'Legrand, Yves-Marie'
'Van der Lee, Arie'
'Barboiu, Mihail'

_publ_section_title
;
 Constitutional self-sorting of homochiral supramolecular helical
 single crystals from achiral components.
;
_journal_issue 19
_journal_name_full 'Chemical communications (Cambridge, England)'
_journal_page_first 2667
_journal_page_last 2669
_journal_paper_doi 10.1039/b822619a
_journal_volume 34
_journal_year 2009
_chemical_absolute_configuration ad
_chemical_formula_moiety 'C38 H26 F4 N6 Zn, 2(C F3 O3 S), 2(C2 H3 N)'
_chemical_formula_sum 'C44 H32 F10 N8 O6 S2 Zn'
_chemical_formula_weight 1088.31
_space_group_IT_number 18
_symmetry_cell_setting orthorhombic
_symmetry_space_group_name_Hall 'P 2bc 2'
_symmetry_space_group_name_H-M 'P 2 21 21'
_atom_sites_solution_hydrogens geom
_atom_sites_solution_primary direct
_cell_angle_alpha 90
_cell_angle_beta 90
_cell_angle_gamma 90
_cell_formula_units_Z 2
_cell_length_a 8.09170(10)
_cell_length_b 14.7056(2)
_cell_length_c 19.4187(3)
_cell_measurement_reflns_used 0
_cell_measurement_temperature 175
_cell_measurement_theta_max 0
_cell_measurement_theta_min 0
_cell_volume 2310.70(6)
_computing_cell_refinement 'CrysAlis RED, (Oxford Diffraction, 2002)'
_computing_data_collection 'Xcalibur, (Oxford Diffraction, 2002)'
_computing_data_reduction 'CrysAlis RED, (Oxford Diffraction, 2002)'
_computing_molecular_graphics 'CAMERON (Watkin et al., 1996)'
_computing_publication_material 'CRYSTALS (Betteridge et al., 2003)'
_computing_structure_refinement 'CRYSTALS (Betteridge et al., 2003)'
_computing_structure_solution 'Superflip (Palatinus & Chapuis, 2006)'
_diffrn_ambient_temperature 173
_diffrn_measured_fraction_theta_full 0.995
_diffrn_measured_fraction_theta_max 0.933
_diffrn_measurement_device 'Oxford Diffraction XCALIBUR'
_diffrn_measurement_device_type Area
_diffrn_measurement_method \w
_diffrn_radiation_monochromator graphite
_diffrn_radiation_type 'Mo K\a'
_diffrn_radiation_wavelength 0.71073
_diffrn_reflns_av_R_equivalents 0.031
_diffrn_reflns_limit_h_max 9
_diffrn_reflns_limit_h_min -10
_diffrn_reflns_limit_k_max 19
_diffrn_reflns_limit_k_min -19
_diffrn_reflns_limit_l_max 25
_diffrn_reflns_limit_l_min -24
_diffrn_reflns_number 23066
_diffrn_reflns_theta_full 26.038
_diffrn_reflns_theta_max 28.613
_diffrn_reflns_theta_min 3.744
_diffrn_standards_number 0
_exptl_absorpt_coefficient_mu 0.720
_exptl_absorpt_correction_T_max 0.93
_exptl_absorpt_correction_T_min 0.90
_exptl_absorpt_correction_type multi-scan
_exptl_absorpt_process_details
;
CrysAlis RED, Oxford Diffraction Ltd.,
Version 1.171.32.5 (release 08-05-2007 CrysAlis171 .NET)
(compiled May 8 2007,13:10:02)
Empirical absorption correction using spherical harmonics,
implemented in SCALE3 ABSPACK scaling algorithm.
;
_exptl_crystal_colour colourless
_exptl_crystal_density_diffrn 1.564
_exptl_crystal_density_method 'not measured'
_exptl_crystal_description prismatic
_exptl_crystal_F_000 1104
_exptl_crystal_size_max 0.25
_exptl_crystal_size_mid 0.15
_exptl_crystal_size_min 0.10
_refine_diff_density_max 0.67
_refine_diff_density_min -0.79
_refine_ls_abs_structure_details 'Flack (1983), 2205 Friedel-pairs'
_refine_ls_abs_structure_Flack 0.019(10)
_refine_ls_extinction_method None
_refine_ls_goodness_of_fit_ref 0.9201
_refine_ls_hydrogen_treatment constr
_refine_ls_matrix_type full
_refine_ls_number_parameters 322
_refine_ls_number_reflns 4113
_refine_ls_number_restraints 0
_refine_ls_R_factor_all 0.0401
_refine_ls_R_factor_gt 0.0288
_refine_ls_shift/su_max 0.000313
_refine_ls_structure_factor_coef F
_refine_ls_weighting_details
;
Method, part 1, Chebychev polynomial, (Watkin, 1994, Prince, 1982)
[weight] = 1.0/[A~0~*T~0~(x)+A~1~*T~1~(x) ... +A~n-1~]*T~n-1~(x)]
where A~i~ are the Chebychev coefficients listed below and x= Fcalc/Fmax
Method = Robust Weighting (Prince, 1982)
W = [weight] * [1-(deltaF/6*sigmaF)^2^]^2^
A~i~ are:
21.4 -16.6 16.8
;
_refine_ls_weighting_scheme calc
_refine_ls_wR_factor_all 0.0387
_refine_ls_wR_factor_gt 0.0350
_refine_ls_wR_factor_ref 0.0350
_reflns_limit_h_max 10
_reflns_limit_h_min -10
_reflns_limit_k_max 19
_reflns_limit_k_min 0
_reflns_limit_l_max 25
_reflns_limit_l_min 0
_reflns_number_gt 4113
_reflns_number_total 5334
_reflns_threshold_expression I>2.0\s(I)
_oxford_diffrn_Wilson_B_factor 0.00
_oxford_diffrn_Wilson_scale 0.00
_oxford_refine_ls_r_factor_ref 0.0288
_oxford_refine_ls_scale 3.994(5)
_oxford_reflns_number_all 5334
_oxford_reflns_threshold_expression_ref I>2.0\s(I)
_cod_data_source_file b822619a.txt
_cod_data_source_block 6
_cod_depositor_comments
;
The following automatic conversions were performed:
'_symmetry_cell_setting' value 'Orthorhombic' changed to 'orthorhombic'
according to '/home/saulius/struct/CIF-dictionaries/cif_core.dic'
dictionary named 'cif_core.dic' version 2.4.1 from 2010-06-29.

Automatic conversion script
Id: cif_fix_enum 1527 2010-12-29 10:47:43Z saulius 
;
_cod_original_sg_symbol_H-M 'P 2 21 21 '
_cod_original_formula_sum 'C44 H32 F10 N8 O6 S2 Zn '
_cod_database_code 7104401
_montpellier_publication_code 42Zn2+
_montpellier_structure_analysis_code flo39
_montpellier_compound_description 'PDA-mF-Zn-Tf 2:1'

loop_
_symmetry_equiv_pos_as_xyz
x,y,z
x,-y,-z
-x,y+1/2,-z+1/2
-x,-y+1/2,z+1/2

loop_
_atom_site_label
_atom_site_type_symbol
_atom_site_fract_x
_atom_site_fract_y
_atom_site_fract_z
_atom_site_U_iso_or_equiv
_atom_site_occupancy
_atom_site_adp_type
_atom_site_refinement_flags_posn
_atom_site_refinement_flags_adp
_atom_site_refinement_flags_occupancy
_atom_site_disorder_assembly
_atom_site_disorder_group
_oxford_atom_site_special_shape
_atom_site_attached_hydrogens
Zn1 Zn 0.49500(5) 0.5000 0.5000 0.0218 1.0000 Uani S T . . . . .
N2 N 0.4981(3) 0.62482(10) 0.45278(8) 0.0223 1.0000 Uani . . . . . . .
C3 C 0.4210(3) 0.63651(14) 0.39323(11) 0.0238 1.0000 Uani . . . . . . .
C4 C 0.3328(3) 0.55563(15) 0.36750(11) 0.0262 1.0000 Uani . . . . . . .
N5 N 0.3304(2) 0.48469(11) 0.40495(9) 0.0240 1.0000 Uani . . . . . . .
C6 C 0.2548(3) 0.40446(15) 0.37857(12) 0.0249 1.0000 Uani . . . . . . .
C7 C 0.1715(3) 0.34822(15) 0.42410(12) 0.0285 1.0000 Uani . . . . . . .
C8 C 0.0911(3) 0.27134(17) 0.39995(14) 0.0336 1.0000 Uani . . . . . . .
C9 C 0.0967(3) 0.24943(18) 0.33063(14) 0.0370 1.0000 Uani . . . . . . .
C10 C 0.1851(4) 0.30467(18) 0.28747(13) 0.0394 1.0000 Uani . . . . . . .
C11 C 0.2652(3) 0.38204(18) 0.30912(13) 0.0331 1.0000 Uani . . . . . . .
C12 C 0.4262(3) 0.71905(16) 0.35762(13) 0.0314 1.0000 Uani . . . . . . .
C13 C 0.5128(4) 0.79045(14) 0.38733(12) 0.0333 1.0000 Uani . . . . . . .
C14 C 0.5926(3) 0.77793(15) 0.44994(13) 0.0304 1.0000 Uani . . . . . . .
C15 C 0.5843(3) 0.69257(14) 0.48081(11) 0.0239 1.0000 Uani . . . . . . .
C16 C 0.6727(3) 0.66745(14) 0.54451(11) 0.0260 1.0000 Uani . . . . . . .
N17 N 0.6713(2) 0.58391(12) 0.56234(9) 0.0239 1.0000 Uani . . . . . . .
C18 C 0.7491(3) 0.55679(15) 0.62437(12) 0.0244 1.0000 Uani . . . . . . .
C19 C 0.8301(3) 0.47321(15) 0.62528(12) 0.0274 1.0000 Uani . . . . . . .
C20 C 0.9081(3) 0.44445(16) 0.68547(13) 0.0316 1.0000 Uani . . . . . . .
C21 C 0.9027(3) 0.4965(2) 0.74404(11) 0.0349 1.0000 Uani . . . . . . .
C22 C 0.8179(4) 0.57772(18) 0.74155(12) 0.0381 1.0000 Uani . . . . . . .
C23 C 0.7415(3) 0.61040(18) 0.68353(13) 0.0320 1.0000 Uani . . . . . . .
C24 C 0.4842(5) 0.8980(3) 0.6281(3) 0.0940 1.0000 Uani . . . . . . .
S25 S 0.69861(8) 0.91712(4) 0.64598(3) 0.0333 1.0000 Uani . . . . . . .
O26 O 0.7804(3) 0.88424(14) 0.58564(10) 0.0418 1.0000 Uani . . . . . . .
O27 O 0.7056(3) 1.01218(16) 0.65779(15) 0.0674 1.0000 Uani . . . . . . .
O28 O 0.7350(4) 0.8663(2) 0.70647(13) 0.0818 1.0000 Uani . . . . . . .
F29 F 0.3916(4) 0.9207(3) 0.6807(3) 0.1733 1.0000 Uani . . . . . . .
F30 F 0.4343(5) 0.9412(4) 0.5754(3) 0.1841 1.0000 Uani . . . . . . .
F31 F 0.4600(3) 0.8092(2) 0.6155(2) 0.1494 1.0000 Uani . . . . . . .
C32 C 0.0244(4) 0.2010(2) 0.57053(14) 0.0432 1.0000 Uani . . . . . . .
N33 N 0.0274(4) 0.27668(19) 0.57701(14) 0.0575 1.0000 Uani . . . . . . .
C34 C 0.0156(6) 0.1033(2) 0.56107(18) 0.0672 1.0000 Uani . . . . . . .
H41 H 0.2739 0.5580 0.3264 0.0323 1.0000 Uiso R . . . . . .
H71 H 0.1656 0.3618 0.4718 0.0342 1.0000 Uiso R . . . . . .
H91 H 0.0447 0.1967 0.3152 0.0450 1.0000 Uiso R . . . . . .
H111 H 0.3214 0.4186 0.2774 0.0527 1.0000 Uiso R . . . . . .
H121 H 0.3739 0.7253 0.3163 0.0414 1.0000 Uiso R . . . . . .
H131 H 0.5232 0.8475 0.3651 0.0421 1.0000 Uiso R . . . . . .
H141 H 0.6540 0.8237 0.4712 0.0375 1.0000 Uiso R . . . . . .
H161 H 0.7270 0.7108 0.5704 0.0341 1.0000 Uiso R . . . . . .
H191 H 0.8362 0.4388 0.5851 0.0372 1.0000 Uiso R . . . . . .
H211 H 0.9487 0.4769 0.7854 0.0488 1.0000 Uiso R . . . . . .
H231 H 0.6840 0.6671 0.6840 0.0345 1.0000 Uiso R . . . . . .
H341 H 0.0853 0.0693 0.5918 0.0717 1.0000 Uiso R . . . . . .
H342 H -0.0944 0.0842 0.5688 0.0717 1.0000 Uiso R . . . . . .
H343 H 0.0448 0.0872 0.5153 0.0717 1.0000 Uiso R . . . . . .
F1 F 0.1926(3) 0.28247(13) 0.22013(9) 0.0652 1.0000 Uani . . . . . . .
F2 F 0.8090(3) 0.62891(14) 0.79937(9) 0.0662 1.0000 Uani . . . . . . .
H81 H 0.0303 0.2355 0.4303 0.0410 1.0000 Uiso R . . . . . .
H201 H 0.9636 0.3880 0.6854 0.0381 1.0000 Uiso R . . . . . .

loop_
_atom_site_aniso_label
_atom_site_aniso_U_11
_atom_site_aniso_U_22
_atom_site_aniso_U_33
_atom_site_aniso_U_23
_atom_site_aniso_U_13
_atom_site_aniso_U_12
Zn1 0.03040(16) 0.01557(12) 0.01934(13) 0.00198(13) 0.0000 0.0000
N2 0.0274(8) 0.0179(7) 0.0217(7) 0.0021(6) 0.0010(9) -0.0001(9)
C3 0.0292(10) 0.0215(10) 0.0208(10) 0.0038(8) -0.0005(8) 0.0007(8)
C4 0.0319(12) 0.0257(11) 0.0209(10) 0.0006(8) -0.0060(8) -0.0002(8)
N5 0.0272(8) 0.0232(10) 0.0216(8) 0.0023(7) -0.0032(7) -0.0012(7)
C6 0.0254(10) 0.0202(10) 0.0290(11) 0.0007(8) -0.0047(8) 0.0014(8)
C7 0.0310(12) 0.0252(10) 0.0292(11) 0.0032(9) -0.0012(9) -0.0026(9)
C8 0.0311(12) 0.0275(11) 0.0423(14) 0.0053(10) -0.0020(11) -0.0053(10)
C9 0.0389(14) 0.0279(12) 0.0441(15) -0.0018(10) -0.0098(11) -0.0074(10)
C10 0.0554(16) 0.0349(13) 0.0281(12) -0.0066(10) -0.0072(12) -0.0056(12)
C11 0.0432(14) 0.0294(12) 0.0267(12) 0.0008(10) -0.0027(10) -0.0043(10)
C12 0.0424(13) 0.0244(11) 0.0275(11) 0.0067(9) -0.0053(10) 0.0018(10)
C13 0.0466(14) 0.0169(9) 0.0363(11) 0.0081(8) 0.0039(12) -0.0019(11)
C14 0.0359(12) 0.0189(10) 0.0364(12) -0.0010(9) 0.0016(10) -0.0043(9)
C15 0.0299(11) 0.0185(9) 0.0232(10) -0.0013(7) 0.0008(8) -0.0003(8)
C16 0.0321(12) 0.0205(9) 0.0253(10) -0.0031(8) -0.0015(9) -0.0034(8)
N17 0.0284(9) 0.0215(8) 0.0218(8) -0.0021(7) -0.0010(7) 0.0001(8)
C18 0.0254(10) 0.0224(11) 0.0254(10) 0.0017(8) -0.0017(8) -0.0020(8)
C19 0.0315(12) 0.0228(10) 0.0277(10) -0.0009(8) -0.0031(9) -0.0017(8)
C20 0.0290(12) 0.0276(12) 0.0381(13) 0.0014(9) -0.0039(10) 0.0015(9)
C21 0.0369(12) 0.0388(12) 0.0292(10) 0.0059(13) -0.0095(9) 0.0015(13)
C22 0.0500(14) 0.0370(13) 0.0274(11) -0.0067(10) -0.0104(11) 0.0062(12)
C23 0.0394(14) 0.0280(12) 0.0286(13) -0.0030(9) -0.0071(10) 0.0056(10)
C24 0.0333(17) 0.106(3) 0.143(4) -0.078(3) 0.013(3) 0.000(2)
S25 0.0392(3) 0.0307(3) 0.0300(3) -0.0049(2) 0.0013(2) 0.0055(3)
O26 0.0449(11) 0.0454(10) 0.0351(10) -0.0060(8) 0.0088(8) -0.0035(9)
O27 0.0717(15) 0.0406(13) 0.0899(18) -0.0251(12) -0.0006(14) -0.0036(12)
O28 0.115(3) 0.088(2) 0.0426(13) 0.0155(13) 0.0100(14) 0.0340(18)
F29 0.0602(16) 0.212(4) 0.247(5) -0.150(4) 0.075(2) -0.021(2)
F30 0.102(3) 0.262(6) 0.188(4) -0.073(4) -0.093(3) 0.090(3)
F31 0.0723(19) 0.129(3) 0.247(5) -0.125(3) 0.073(2) -0.0596(18)
C32 0.0482(17) 0.0514(16) 0.0301(11) 0.0035(11) -0.0008(11) -0.0024(13)
N33 0.082(2) 0.0475(14) 0.0432(14) -0.0031(11) 0.0140(15) -0.0014(15)
C34 0.102(3) 0.0450(16) 0.0550(18) 0.0062(13) -0.034(2) -0.010(2)
F1 0.1094(16) 0.0548(11) 0.0314(9) -0.0142(8) -0.0039(10) -0.0287(12)
F2 0.1035(16) 0.0630(11) 0.0323(9) -0.0198(8) -0.0243(10) 0.0333(12)

loop_
_atom_type_symbol
_atom_type_scat_dispersion_real
_atom_type_scat_dispersion_imag
_atom_type_scat_Cromer_Mann_a1
_atom_type_scat_Cromer_Mann_b1
_atom_type_scat_Cromer_Mann_a2
_atom_type_scat_Cromer_Mann_b2
_atom_type_scat_Cromer_Mann_a3
_atom_type_scat_Cromer_Mann_b3
_atom_type_scat_Cromer_Mann_a4
_atom_type_scat_Cromer_Mann_b4
_atom_type_scat_Cromer_Mann_c
_atom_type_scat_source
C 0.0033 0.0016 2.3100 20.8439 1.0200 10.2075 1.5886 0.5687 0.8650 51.6512 0.2156 'International Tables Vol C 4.2.6.8 and 6.1.1.4'
H 0.0000 0.0000 0.4930 10.5109 0.3229 26.1257 0.1402 3.1424 0.0408 57.7998 0.0030 'International Tables Vol C 4.2.6.8 and 6.1.1.4'
N 0.0061 0.0033 12.2126 0.0057 3.1322 9.8933 2.0125 28.9975 1.1663 0.5826 -11.5290 'International Tables Vol C 4.2.6.8 and 6.1.1.4'
O 0.0106 0.0060 3.0485 13.2771 2.2868 5.7011 1.5463 0.3239 0.8670 32.9089 0.2508 'International Tables Vol C 4.2.6.8 and 6.1.1.4'
F 0.0171 0.0103 3.5392 10.2825 2.6412 4.2944 1.5170 0.2615 1.0243 26.1476 0.2776 'International Tables Vol C 4.2.6.8 and 6.1.1.4'
S 0.1246 0.1234 6.9053 1.4679 5.2034 22.2151 1.4379 0.2536 1.5863 56.1720 0.8669 'International Tables Vol C 4.2.6.8 and 6.1.1.4'
Zn 0.2839 1.4301 14.0743 3.2655 7.0318 0.2333 5.1652 10.3163 2.4100 58.7097 1.3041 'International Tables Vol C 4.2.6.8 and 6.1.1.4'

loop_
_geom_angle_atom_site_label_1
_geom_angle_site_symmetry_1
_geom_angle_atom_site_label_2
_geom_angle_site_symmetry_2
_geom_angle_atom_site_label_3
_geom_angle_site_symmetry_3
_geom_angle
_geom_angle_publ_flag
N5 2_566 Zn1 . N17 2_566 149.40(6) yes
N5 2_566 Zn1 . N2 2_566 74.60(7) yes
N17 2_566 Zn1 . N2 2_566 75.00(7) yes
N5 2_566 Zn1 . N2 . 106.24(7) yes
N17 2_566 Zn1 . N2 . 104.08(7) yes
N2 2_566 Zn1 . N2 . 178.61(12) yes
N5 2_566 Zn1 . N5 . 108.79(9) yes
N17 2_566 Zn1 . N5 . 83.14(6) yes
N2 2_566 Zn1 . N5 . 106.24(7) yes
N2 . Zn1 . N5 . 74.60(7) yes
N5 2_566 Zn1 . N17 . 83.14(6) yes
N17 2_566 Zn1 . N17 . 100.92(9) yes
N2 2_566 Zn1 . N17 . 104.08(7) yes
N2 . Zn1 . N17 . 75.00(7) yes
N5 . Zn1 . N17 . 149.40(6) yes
Zn1 . N2 . C3 . 120.02(14) yes
Zn1 . N2 . C15 . 119.51(14) yes
C3 . N2 . C15 . 120.40(17) yes
N2 . C3 . C4 . 114.76(18) yes
N2 . C3 . C12 . 122.0(2) yes
C4 . C3 . C12 . 123.2(2) yes
C3 . C4 . N5 . 118.39(19) yes
C3 . C4 . H41 . 120.6 no
N5 . C4 . H41 . 120.9 no
Zn1 . N5 . C4 . 111.83(14) yes
Zn1 . N5 . C6 . 128.47(14) yes
C4 . N5 . C6 . 118.70(18) yes
N5 . C6 . C7 . 118.3(2) yes
N5 . C6 . C11 . 121.3(2) yes
C7 . C6 . C11 . 120.5(2) yes
C6 . C7 . C8 . 119.9(2) yes
C6 . C7 . H71 . 121.4 no
C8 . C7 . H71 . 118.6 no
C7 . C8 . C9 . 120.2(2) yes
C7 . C8 . H81 . 119.7 no
C9 . C8 . H81 . 120.1 no
C8 . C9 . C10 . 118.3(2) yes
C8 . C9 . H91 . 119.4 no
C10 . C9 . H91 . 122.3 no
C9 . C10 . C11 . 123.4(2) yes
C9 . C10 . F1 . 118.3(2) yes
C11 . C10 . F1 . 118.4(3) yes
C6 . C11 . C10 . 117.6(2) yes
C6 . C11 . H111 . 122.1 no
C10 . C11 . H111 . 120.2 no
C3 . C12 . C13 . 117.8(2) yes
C3 . C12 . H121 . 120.6 no
C13 . C12 . H121 . 121.6 no
C12 . C13 . C14 . 119.9(2) yes
C12 . C13 . H131 . 121.7 no
C14 . C13 . H131 . 118.4 no
C13 . C14 . C15 . 118.3(2) yes
C13 . C14 . H141 . 122.7 no
C15 . C14 . H141 . 119.0 no
C14 . C15 . N2 . 121.5(2) yes
C14 . C15 . C16 . 124.3(2) yes
N2 . C15 . C16 . 114.14(18) yes
C15 . C16 . N17 . 117.66(19) yes
C15 . C16 . H161 . 120.9 no
N17 . C16 . H161 . 121.4 no
Zn1 . N17 . C16 . 112.87(15) yes
Zn1 . N17 . C18 . 125.95(14) yes
C16 . N17 . C18 . 119.87(19) yes
N17 . C18 . C19 . 117.9(2) yes
N17 . C18 . C23 . 121.5(2) yes
C19 . C18 . C23 . 120.6(2) yes
C18 . C19 . C20 . 119.4(2) yes
C18 . C19 . H191 . 119.6 no
C20 . C19 . H191 . 120.9 no
C19 . C20 . C21 . 120.8(2) yes
C19 . C20 . H201 . 118.8 no
C21 . C20 . H201 . 120.5 no
C20 . C21 . C22 . 118.1(2) yes
C20 . C21 . H211 . 121.9 no
C22 . C21 . H211 . 119.9 no
C21 . C22 . C23 . 123.8(2) yes
C21 . C22 . F2 . 118.6(2) yes
C23 . C22 . F2 . 117.5(2) yes
C18 . C23 . C22 . 117.3(2) yes
C18 . C23 . H231 . 121.6 no
C22 . C23 . H231 . 121.1 no
S25 . C24 . F29 . 111.3(3) yes
S25 . C24 . F30 . 112.7(4) yes
F29 . C24 . F30 . 108.6(5) yes
S25 . C24 . F31 . 109.2(3) yes
F29 . C24 . F31 . 107.8(5) yes
F30 . C24 . F31 . 107.1(5) yes
C24 . S25 . O26 . 103.64(17) yes
C24 . S25 . O27 . 102.99(19) yes
O26 . S25 . O27 . 116.58(15) yes
C24 . S25 . O28 . 106.2(3) yes
O26 . S25 . O28 . 113.77(15) yes
O27 . S25 . O28 . 112.09(18) yes
N33 . C32 . C34 . 178.2(4) yes
C32 . C34 . H341 . 114.1 no
C32 . C34 . H342 . 108.7 no
H341 . C34 . H342 . 107.4 no
C32 . C34 . H343 . 110.7 no
H341 . C34 . H343 . 107.7 no
H342 . C34 . H343 . 108.0 no

loop_
_geom_bond_atom_site_label_1
_geom_bond_site_symmetry_1
_geom_bond_atom_site_label_2
_geom_bond_site_symmetry_2
_geom_bond_distance
_geom_bond_publ_flag
Zn1 . N5 2_566 2.2870(17) yes
Zn1 . N17 2_566 2.2414(18) yes
Zn1 . N2 2_566 2.0520(15) yes
Zn1 . N2 . 2.0520(15) yes
Zn1 . N5 . 2.2870(17) yes
Zn1 . N17 . 2.2414(18) yes
N2 . C3 . 1.325(3) yes
N2 . C15 . 1.333(3) yes
C3 . C4 . 1.474(3) yes
C3 . C12 . 1.397(3) yes
C4 . N5 . 1.272(3) yes
C4 . H41 . 0.931 no
N5 . C6 . 1.425(3) yes
C6 . C7 . 1.385(3) yes
C6 . C11 . 1.391(3) yes
C7 . C8 . 1.386(3) yes
C7 . H71 . 0.949 no
C8 . C9 . 1.385(4) yes
C8 . H81 . 0.931 no
C9 . C10 . 1.369(4) yes
C9 . H91 . 0.931 no
C10 . C11 . 1.375(4) yes
C10 . F1 . 1.349(3) yes
C11 . H111 . 0.937 no
C12 . C13 . 1.388(4) yes
C12 . H121 . 0.912 no
C13 . C14 . 1.389(4) yes
C13 . H131 . 0.946 no
C14 . C15 . 1.393(3) yes
C14 . H141 . 0.933 no
C15 . C16 . 1.476(3) yes
C16 . N17 . 1.276(3) yes
C16 . H161 . 0.922 no
N17 . C18 . 1.416(3) yes
C18 . C19 . 1.393(3) yes
C18 . C23 . 1.395(3) yes
C19 . C20 . 1.394(3) yes
C19 . H191 . 0.931 no
C20 . C21 . 1.372(4) yes
C20 . H201 . 0.944 no
C21 . C22 . 1.378(4) yes
C21 . H211 . 0.930 no
C22 . C23 . 1.372(4) yes
C22 . F2 . 1.354(3) yes
C23 . H231 . 0.955 no
C24 . S25 . 1.792(4) yes
C24 . F29 . 1.310(5) yes
C24 . F30 . 1.269(8) yes
C24 . F31 . 1.343(5) yes
S25 . O26 . 1.4298(19) yes
S25 . O27 . 1.418(2) yes
S25 . O28 . 1.423(3) yes
C32 . N33 . 1.120(4) yes
C32 . C34 . 1.450(4) yes
C34 . H341 . 0.961 no
C34 . H342 . 0.945 no
C34 . H343 . 0.951 no

loop_
_geom_hbond_atom_site_label_D
_geom_hbond_site_symmetry_D
_geom_hbond_atom_site_label_H
_geom_hbond_site_symmetry_H
_geom_hbond_atom_site_label_A
_geom_hbond_site_symmetry_A
_geom_hbond_angle_DHA
_geom_hbond_distance_DH
_geom_hbond_distance_HA
_geom_hbond_distance_DA
_geom_hbond_publ_flag
C4 . H41 . O28 4_664 143 0.93 2.58 3.376(4) yes
C11 . H111 . O27 4_664 142 0.94 2.54 3.333(4) yes
C13 . H131 . O27 2_576 147 0.95 2.58 3.410(4) yes
C34 . H342 . O27 1_445 145 0.94 2.59 3.408(4) yes
